data_4507412
loop_
_publ_author_name
'Elacqua, Elizabeth'
'Bu\<car, Dejan-Kre\<simir'
'Henry, Rodger F.'
'Zhang, Geoff G. Z.'
'MacGillivray, Leonard R.'

_publ_contact_author 'Leonard R. MacGillivray'
_publ_section_title
;
 Supramolecular Complexes of Sulfadiazine and Pyridines: Reconfigurable
 Exteriors and Chameleon-like Behavior of Tautomers at the
 Co-Crystal--Salt Boundary
;
_journal_issue 1
_journal_name_full 'Crystal Growth &amp; Design'
_journal_page_first 393
_journal_paper_doi 10.1021/cg301745x
_journal_volume 13
_journal_year 2013
_chemical_formula_moiety '(C10 H10 N4 O2 S)2, (C10 H8 N2)3'
_chemical_formula_sum 'C50 H44 N14 O4 S2'
_chemical_formula_weight 969.11
_chemical_name_common 'sulfadiazine 4,4-bipyridine'
_chemical_name_systematic
; 
 ? 
;
_space_group_IT_number 2
_symmetry_cell_setting triclinic
_symmetry_space_group_name_Hall '-P 1'
_symmetry_space_group_name_H-M 'P -1'
_atom_sites_solution_hydrogens geom
_atom_sites_solution_primary direct
_atom_sites_solution_secondary difmap
_audit_creation_method SHELXL-97
_cell_angle_alpha 90.1960(10)
_cell_angle_beta 105.5040(10)
_cell_angle_gamma 91.4720(10)
_cell_formula_units_Z 2
_cell_length_a 10.7093(13)
_cell_length_b 14.1126(17)
_cell_length_c 15.9739(19)
_cell_measurement_reflns_used 9916
_cell_measurement_temperature 100(2)
_cell_measurement_theta_max 27.499
_cell_measurement_theta_min 2.478
_cell_volume 2325.5(5)
_computing_cell_refinement 'Apex2 v2.1-4 (Bruker, 2007)'
_computing_data_collection 'Apex2 v2.1-4 (Bruker, 2007)'
_computing_data_reduction 'Apex2 v2.1-4 (Bruker, 2007)'
_computing_molecular_graphics 'ORTEP-3 for Windows v2.01'
_computing_publication_material 'SHELXL-97 (Sheldrick, 2008)'
_computing_structure_refinement 'SHELXL-97 (Sheldrick, 2008)'
_computing_structure_solution 'SHELXS-97 (Sheldrick, 2008)'
_diffrn_ambient_temperature 100(2)
_diffrn_measured_fraction_theta_full 0.985
_diffrn_measured_fraction_theta_max 0.985
_diffrn_measurement_device_type CCD
_diffrn_measurement_method 'omega scan'
_diffrn_radiation_monochromator graphite
_diffrn_radiation_source 'fine-focus sealed tube'
_diffrn_radiation_type MoK\a
_diffrn_radiation_wavelength 0.71073
_diffrn_reflns_av_R_equivalents 0.0205
_diffrn_reflns_av_sigmaI/netI 0.0240
_diffrn_reflns_limit_h_max 13
_diffrn_reflns_limit_h_min -13
_diffrn_reflns_limit_k_max 18
_diffrn_reflns_limit_k_min -18
_diffrn_reflns_limit_l_max 20
_diffrn_reflns_limit_l_min -20
_diffrn_reflns_number 27441
_diffrn_reflns_theta_full 27.52
_diffrn_reflns_theta_max 27.52
_diffrn_reflns_theta_min 1.32
_exptl_absorpt_coefficient_mu 0.178
_exptl_absorpt_correction_T_max 0.9485
_exptl_absorpt_correction_T_min 0.9322
_exptl_absorpt_correction_type multi-scan
_exptl_crystal_colour colourless
_exptl_crystal_density_diffrn 1.384
_exptl_crystal_density_meas ?
_exptl_crystal_density_method 'not measured'
_exptl_crystal_description paralelapiped
_exptl_crystal_F_000 1012
_exptl_crystal_size_max 0.40
_exptl_crystal_size_mid 0.30
_exptl_crystal_size_min 0.30
_refine_diff_density_max 0.387
_refine_diff_density_min -0.401
_refine_diff_density_rms 0.059
_refine_ls_extinction_method none
_refine_ls_goodness_of_fit_ref 0.930
_refine_ls_hydrogen_treatment mixed
_refine_ls_matrix_type full
_refine_ls_number_parameters 655
_refine_ls_number_reflns 10535
_refine_ls_number_restraints 0
_refine_ls_restrained_S_all 0.930
_refine_ls_R_factor_all 0.0410
_refine_ls_R_factor_gt 0.0343
_refine_ls_shift/su_max 0.001
_refine_ls_shift/su_mean 0.000
_refine_ls_structure_factor_coef Fsqd
_refine_ls_weighting_details 'calc w=1/[\s^2^(Fo^2^)+(0.1000P)^2^+0.5169P] where P=(Fo^2^+2Fc^2^)/3'
_refine_ls_weighting_scheme calc
_refine_ls_wR_factor_gt 0.1098
_refine_ls_wR_factor_ref 0.1249
_reflns_number_gt 9224
_reflns_number_total 10535
_reflns_threshold_expression I>2sigma(I)
_cod_data_source_file cg301745x_si_003.cif
_cod_data_source_block (SDZ)(bipy)
_cod_depositor_comments
;
The following automatic conversions were performed:

'_exptl_crystal_density_meas' value 'none' was changed to '?' - the
value is perceived as not measured.

Automatic conversion script
Id: cif_fix_values 3008 2015-01-20 13:52:24Z robertas 
;
_cod_original_sg_symbol_H-M P-1
_cod_database_code 4507412

loop_
_symmetry_equiv_pos_as_xyz
'x, y, z'
'-x, -y, -z'

loop_
_atom_site_label
_atom_site_type_symbol
_atom_site_fract_x
_atom_site_fract_y
_atom_site_fract_z
_atom_site_U_iso_or_equiv
_atom_site_adp_type
_atom_site_occupancy
_atom_site_symmetry_multiplicity
_atom_site_calc_flag
_atom_site_refinement_flags
S1 S 0.60808(3) 0.77720(2) 0.33616(2) 0.01571(9) Uani 1 1 d .
O1 O 0.51550(9) 0.82016(7) 0.37437(6) 0.0209(2) Uani 1 1 d .
O2 O 0.56540(9) 0.69866(7) 0.27703(6) 0.0202(2) Uani 1 1 d .
N1 N 0.81931(12) 1.08573(9) 0.16261(8) 0.0209(2) Uani 1 1 d .
H1NA H 0.7984(17) 1.0866(13) 0.1064(13) 0.029(5) Uiso 1 1 d .
H1NB H 0.8329(17) 1.1418(14) 0.1892(12) 0.026(4) Uiso 1 1 d .
N2 N 0.71922(11) 0.74434(8) 0.42206(7) 0.0180(2) Uani 1 1 d .
H2N H 0.7284(19) 0.7844(14) 0.4691(13) 0.037(5) Uiso 1 1 d .
N3 N 0.91780(11) 0.69988(9) 0.50223(7) 0.0222(2) Uani 1 1 d .
N4 N 0.84190(11) 0.65077(8) 0.35295(7) 0.0202(2) Uani 1 1 d .
C1 C 0.76917(12) 1.01466(9) 0.20185(8) 0.0164(2) Uani 1 1 d .
C2 C 0.76613(12) 1.02359(9) 0.28959(8) 0.0168(3) Uani 1 1 d .
H2 H 0.7958 1.0796 0.3201 0.020 Uiso 1 1 calc R
C3 C 0.71961(12) 0.95014(9) 0.33008(8) 0.0169(3) Uani 1 1 d .
H3 H 0.7176 0.9567 0.3876 0.020 Uiso 1 1 calc R
C4 C 0.67534(12) 0.86548(9) 0.28467(8) 0.0151(2) Uani 1 1 d .
C5 C 0.67696(12) 0.85532(9) 0.19806(8) 0.0168(2) Uani 1 1 d .
H5 H 0.6471 0.7991 0.1679 0.020 Uiso 1 1 calc R
C6 C 0.72315(13) 0.92925(9) 0.15736(8) 0.0175(3) Uani 1 1 d .
H6 H 0.7238 0.9225 0.0996 0.021 Uiso 1 1 calc R
C7 C 0.83174(13) 0.69593(9) 0.42422(8) 0.0163(2) Uani 1 1 d .
C8 C 1.02682(15) 0.65429(12) 0.50750(10) 0.0287(3) Uani 1 1 d .
H8 H 1.0905 0.6556 0.5601 0.034 Uiso 1 1 calc R
C9 C 1.04988(15) 0.60522(12) 0.43859(10) 0.0294(3) Uani 1 1 d .
H9 H 1.1271 0.5742 0.4435 0.035 Uiso 1 1 calc R
C10 C 0.95233(14) 0.60453(10) 0.36190(9) 0.0227(3) Uani 1 1 d .
H10 H 0.9638 0.5706 0.3146 0.027 Uiso 1 1 calc R
S2 S -0.02667(3) 0.31670(2) 0.15706(2) 0.01575(9) Uani 1 1 d .
O3 O 0.02833(9) 0.24584(7) 0.11355(6) 0.0207(2) Uani 1 1 d .
O4 O -0.10019(9) 0.28457(7) 0.21557(6) 0.0197(2) Uani 1 1 d .
N5 N 0.39982(12) 0.56477(9) 0.35687(9) 0.0240(3) Uani 1 1 d .
H5NA H 0.4452(18) 0.5986(14) 0.3293(13) 0.035(5) Uiso 1 1 d .
H5NB H 0.409(2) 0.5722(15) 0.4110(15) 0.047(6) Uiso 1 1 d .
N6 N -0.11775(11) 0.37489(8) 0.07658(7) 0.0189(2) Uani 1 1 d .
H6N H -0.115(2) 0.3539(15) 0.0256(14) 0.044(6) Uiso 1 1 d .
N7 N -0.26885(11) 0.47842(8) 0.00398(7) 0.0198(2) Uani 1 1 d .
N8 N -0.19917(11) 0.48231(8) 0.15996(7) 0.0198(2) Uani 1 1 d .
C11 C 0.30244(13) 0.50724(9) 0.31011(9) 0.0174(3) Uani 1 1 d .
C12 C 0.27365(13) 0.50135(9) 0.21871(9) 0.0183(3) Uani 1 1 d .
H12 H 0.3246 0.5354 0.1898 0.022 Uiso 1 1 calc R
C13 C 0.17130(13) 0.44590(9) 0.17196(9) 0.0188(3) Uani 1 1 d .
H13 H 0.1529 0.4430 0.1117 0.023 Uiso 1 1 calc R
C14 C 0.09493(12) 0.39387(9) 0.21479(8) 0.0157(2) Uani 1 1 d .
C15 C 0.12385(12) 0.39661(9) 0.30548(8) 0.0162(2) Uani 1 1 d .
H15 H 0.0735 0.3614 0.3341 0.019 Uiso 1 1 calc R
C16 C 0.22706(13) 0.45158(9) 0.35216(8) 0.0172(3) Uani 1 1 d .
H16 H 0.2474 0.4520 0.4125 0.021 Uiso 1 1 calc R
C17 C -0.19869(12) 0.44873(9) 0.08174(8) 0.0165(2) Uani 1 1 d .
C18 C -0.34852(14) 0.54876(10) 0.00671(9) 0.0224(3) Uani 1 1 d .
H18 H -0.3988 0.5721 -0.0455 0.027 Uiso 1 1 calc R
C19 C -0.35987(14) 0.58864(10) 0.08358(9) 0.0231(3) Uani 1 1 d .
H19 H -0.4172 0.6369 0.0842 0.028 Uiso 1 1 calc R
C20 C -0.28150(14) 0.55282(10) 0.15927(9) 0.0213(3) Uani 1 1 d .
H20 H -0.2858 0.5786 0.2121 0.026 Uiso 1 1 calc R
N9 N -0.10600(12) 0.31190(8) -0.08667(7) 0.0212(2) Uani 1 1 d .
N10 N -0.14824(13) 0.10133(10) -0.49848(8) 0.0277(3) Uani 1 1 d .
C21 C 0.00088(14) 0.29999(10) -0.11341(9) 0.0214(3) Uani 1 1 d .
H21 H 0.0805 0.3181 -0.0760 0.026 Uiso 1 1 calc R
C22 C -0.00097(13) 0.26201(10) -0.19397(9) 0.0196(3) Uani 1 1 d .
H22 H 0.0758 0.2550 -0.2098 0.023 Uiso 1 1 calc R
C23 C -0.11957(13) 0.23450(9) -0.25083(8) 0.0165(2) Uani 1 1 d .
C24 C -0.23111(13) 0.24721(9) -0.22324(9) 0.0189(3) Uani 1 1 d .
H24 H -0.3123 0.2302 -0.2593 0.023 Uiso 1 1 calc R
C25 C -0.21941(13) 0.28550(10) -0.14153(9) 0.0203(3) Uani 1 1 d .
H25 H -0.2945 0.2933 -0.1238 0.024 Uiso 1 1 calc R
C26 C -0.23942(14) 0.15853(11) -0.48600(9) 0.0264(3) Uani 1 1 d .
H26 H -0.3108 0.1687 -0.5328 0.032 Uiso 1 1 calc R
C27 C -0.23458(13) 0.20361(10) -0.40809(9) 0.0222(3) Uani 1 1 d .
H27 H -0.3013 0.2424 -0.4033 0.027 Uiso 1 1 calc R
C28 C -0.12850(13) 0.19008(9) -0.33699(8) 0.0171(3) Uani 1 1 d .
C29 C -0.03224(13) 0.13152(10) -0.34911(9) 0.0213(3) Uani 1 1 d .
H29 H 0.0409 0.1209 -0.3037 0.026 Uiso 1 1 calc R
C30 C -0.04656(15) 0.08909(11) -0.42982(10) 0.0266(3) Uani 1 1 d .
H30 H 0.0185 0.0497 -0.4366 0.032 Uiso 1 1 calc R
N11 N 0.73573(12) 0.86645(8) 0.56373(7) 0.0211(2) Uani 1 1 d .
N12 N 0.75136(12) 1.08133(9) 0.96867(7) 0.0228(2) Uani 1 1 d .
C31 C 0.64019(14) 0.92256(10) 0.57148(9) 0.0230(3) Uani 1 1 d .
H31 H 0.5706 0.9307 0.5230 0.028 Uiso 1 1 calc R
C32 C 0.63960(14) 0.96924(10) 0.64805(9) 0.0214(3) Uani 1 1 d .
H32 H 0.5718 1.0083 0.6502 0.026 Uiso 1 1 calc R
C33 C 0.74235(13) 0.95669(9) 0.72173(8) 0.0177(3) Uani 1 1 d .
C34 C 0.84243(13) 0.89930(9) 0.71358(9) 0.0198(3) Uani 1 1 d .
H34 H 0.9132 0.8898 0.7610 0.024 Uiso 1 1 calc R
C35 C 0.83569(14) 0.85632(10) 0.63408(9) 0.0209(3) Uani 1 1 d .
H35 H 0.9037 0.8188 0.6295 0.025 Uiso 1 1 calc R
C36 C 0.86025(14) 1.06820(10) 0.94424(9) 0.0220(3) Uani 1 1 d .
H36 H 0.9388 1.0871 0.9825 0.026 Uiso 1 1 calc R
C37 C 0.86240(13) 1.02825(10) 0.86545(9) 0.0205(3) Uani 1 1 d .
H37 H 0.9406 1.0195 0.8520 0.025 Uiso 1 1 calc R
C38 C 0.74490(13) 1.00118(9) 0.80634(8) 0.0172(3) Uani 1 1 d .
C39 C 0.63131(13) 1.01613(10) 0.83059(9) 0.0204(3) Uani 1 1 d .
H39 H 0.5510 1.0002 0.7929 0.024 Uiso 1 1 calc R
C40 C 0.63947(14) 1.05522(10) 0.91188(9) 0.0229(3) Uani 1 1 d .
H40 H 0.5629 1.0637 0.9277 0.027 Uiso 1 1 calc R
N13 N 0.58263(14) 0.80165(9) 0.97537(8) 0.0291(3) Uani 1 1 d .
N14 N 0.40667(12) 0.60659(9) 0.54698(8) 0.0248(3) Uani 1 1 d .
C41 C 0.46145(16) 0.77349(11) 0.93620(10) 0.0284(3) Uani 1 1 d .
H41 H 0.3991 0.7804 0.9664 0.034 Uiso 1 1 calc R
C42 C 0.42207(14) 0.73436(10) 0.85296(9) 0.0234(3) Uani 1 1 d .
H42 H 0.3361 0.7151 0.8291 0.028 Uiso 1 1 calc R
C43 C 0.51297(13) 0.72444(9) 0.80586(8) 0.0178(3) Uani 1 1 d .
C44 C 0.64052(13) 0.75380(9) 0.84600(9) 0.0209(3) Uani 1 1 d .
H44 H 0.7049 0.7484 0.8172 0.025 Uiso 1 1 calc R
C45 C 0.66958(15) 0.79118(10) 0.92985(10) 0.0262(3) Uani 1 1 d .
H45 H 0.7550 0.8101 0.9559 0.031 Uiso 1 1 calc R
C46 C 0.50070(14) 0.67330(11) 0.57194(9) 0.0240(3) Uani 1 1 d .
H46 H 0.5429 0.6944 0.5313 0.029 Uiso 1 1 calc R
C47 C 0.53880(13) 0.71276(10) 0.65479(9) 0.0211(3) Uani 1 1 d .
H47 H 0.6060 0.7579 0.6690 0.025 Uiso 1 1 calc R
C48 C 0.47559(12) 0.68418(9) 0.71634(8) 0.0175(3) Uani 1 1 d .
C49 C 0.37589(14) 0.61598(10) 0.69053(9) 0.0227(3) Uani 1 1 d .
H49 H 0.3293 0.5956 0.7289 0.027 Uiso 1 1 calc R
C50 C 0.34731(15) 0.57896(11) 0.60685(9) 0.0255(3) Uani 1 1 d .
H50 H 0.2827 0.5319 0.5914 0.031 Uiso 1 1 calc R

loop_
_atom_site_aniso_label
_atom_site_aniso_U_11
_atom_site_aniso_U_22
_atom_site_aniso_U_33
_atom_site_aniso_U_23
_atom_site_aniso_U_13
_atom_site_aniso_U_12
S1 0.01469(16) 0.01741(16) 0.01551(16) -0.00117(12) 0.00492(12) 0.00007(11)
O1 0.0174(5) 0.0254(5) 0.0218(5) -0.0012(4) 0.0086(4) 0.0020(4)
O2 0.0206(5) 0.0198(5) 0.0197(5) -0.0032(4) 0.0051(4) -0.0039(4)
N1 0.0271(6) 0.0188(6) 0.0159(6) -0.0013(4) 0.0047(5) -0.0033(5)
N2 0.0204(6) 0.0198(5) 0.0145(5) -0.0007(4) 0.0054(4) 0.0044(4)
N3 0.0229(6) 0.0276(6) 0.0163(5) -0.0001(5) 0.0052(5) 0.0064(5)
N4 0.0232(6) 0.0211(6) 0.0176(5) -0.0029(4) 0.0074(5) 0.0019(4)
C1 0.0145(6) 0.0184(6) 0.0152(6) -0.0008(5) 0.0022(5) 0.0014(5)
C2 0.0180(6) 0.0161(6) 0.0148(6) -0.0045(5) 0.0022(5) 0.0005(5)
C3 0.0162(6) 0.0204(6) 0.0137(6) -0.0034(5) 0.0032(5) 0.0013(5)
C4 0.0138(6) 0.0166(6) 0.0147(6) -0.0003(5) 0.0033(5) 0.0006(4)
C5 0.0167(6) 0.0170(6) 0.0158(6) -0.0039(5) 0.0027(5) 0.0002(5)
C6 0.0196(6) 0.0201(6) 0.0124(6) -0.0026(5) 0.0035(5) 0.0009(5)
C7 0.0193(6) 0.0154(6) 0.0157(6) 0.0014(5) 0.0075(5) 0.0004(5)
C8 0.0249(7) 0.0409(9) 0.0196(7) -0.0005(6) 0.0037(6) 0.0124(6)
C9 0.0260(7) 0.0371(8) 0.0254(7) -0.0015(6) 0.0064(6) 0.0144(6)
C10 0.0267(7) 0.0240(7) 0.0195(6) -0.0022(5) 0.0093(6) 0.0053(5)
S2 0.01727(16) 0.01496(16) 0.01492(16) -0.00117(11) 0.00411(12) 0.00059(11)
O3 0.0224(5) 0.0185(5) 0.0211(5) -0.0043(4) 0.0053(4) 0.0036(4)
O4 0.0205(5) 0.0204(5) 0.0186(5) 0.0001(4) 0.0062(4) -0.0032(4)
N5 0.0255(6) 0.0249(6) 0.0203(6) -0.0020(5) 0.0046(5) -0.0068(5)
N6 0.0222(6) 0.0224(6) 0.0120(5) -0.0018(4) 0.0037(4) 0.0057(4)
N7 0.0221(6) 0.0221(6) 0.0155(5) 0.0012(4) 0.0053(4) 0.0020(4)
N8 0.0239(6) 0.0205(6) 0.0153(5) -0.0019(4) 0.0053(4) 0.0030(4)
C11 0.0179(6) 0.0142(6) 0.0202(6) -0.0012(5) 0.0051(5) 0.0025(5)
C12 0.0221(6) 0.0161(6) 0.0188(6) 0.0013(5) 0.0092(5) -0.0008(5)
C13 0.0251(7) 0.0176(6) 0.0146(6) 0.0002(5) 0.0069(5) 0.0012(5)
C14 0.0178(6) 0.0141(6) 0.0149(6) -0.0015(4) 0.0040(5) 0.0004(4)
C15 0.0188(6) 0.0159(6) 0.0156(6) 0.0011(5) 0.0074(5) 0.0016(5)
C16 0.0211(6) 0.0178(6) 0.0132(6) -0.0004(5) 0.0052(5) 0.0028(5)
C17 0.0172(6) 0.0165(6) 0.0161(6) -0.0008(5) 0.0050(5) -0.0008(5)
C18 0.0227(7) 0.0234(7) 0.0199(6) 0.0043(5) 0.0033(5) 0.0028(5)
C19 0.0238(7) 0.0192(6) 0.0265(7) -0.0004(5) 0.0069(6) 0.0046(5)
C20 0.0257(7) 0.0194(6) 0.0200(6) -0.0040(5) 0.0079(5) 0.0013(5)
N9 0.0277(6) 0.0210(6) 0.0158(5) -0.0002(4) 0.0068(5) 0.0056(5)
N10 0.0268(6) 0.0342(7) 0.0198(6) -0.0097(5) 0.0024(5) 0.0022(5)
C21 0.0219(7) 0.0247(7) 0.0162(6) -0.0032(5) 0.0026(5) 0.0011(5)
C22 0.0192(6) 0.0234(7) 0.0167(6) -0.0016(5) 0.0057(5) 0.0018(5)
C23 0.0200(6) 0.0152(6) 0.0144(6) 0.0005(5) 0.0047(5) 0.0034(5)
C24 0.0185(6) 0.0201(6) 0.0178(6) 0.0018(5) 0.0040(5) 0.0029(5)
C25 0.0231(7) 0.0210(6) 0.0195(6) 0.0026(5) 0.0099(5) 0.0065(5)
C26 0.0221(7) 0.0357(8) 0.0179(7) -0.0054(6) -0.0006(5) 0.0008(6)
C27 0.0192(6) 0.0267(7) 0.0198(7) -0.0018(5) 0.0035(5) 0.0035(5)
C28 0.0180(6) 0.0174(6) 0.0157(6) -0.0021(5) 0.0046(5) -0.0011(5)
C29 0.0198(6) 0.0241(7) 0.0183(6) -0.0046(5) 0.0018(5) 0.0028(5)
C30 0.0254(7) 0.0301(8) 0.0230(7) -0.0100(6) 0.0040(6) 0.0062(6)
N11 0.0268(6) 0.0200(6) 0.0175(5) -0.0006(4) 0.0073(5) 0.0036(5)
N12 0.0277(6) 0.0238(6) 0.0165(5) -0.0009(4) 0.0049(5) 0.0041(5)
C31 0.0283(7) 0.0237(7) 0.0160(6) 0.0000(5) 0.0034(5) 0.0080(6)
C32 0.0240(7) 0.0216(7) 0.0182(6) 0.0002(5) 0.0044(5) 0.0084(5)
C33 0.0223(7) 0.0149(6) 0.0163(6) 0.0004(5) 0.0060(5) 0.0019(5)
C34 0.0202(6) 0.0195(6) 0.0189(6) 0.0005(5) 0.0037(5) 0.0033(5)
C35 0.0223(7) 0.0194(6) 0.0223(7) -0.0005(5) 0.0078(5) 0.0043(5)
C36 0.0227(7) 0.0229(7) 0.0176(6) -0.0015(5) 0.0006(5) 0.0033(5)
C37 0.0210(7) 0.0212(6) 0.0188(6) 0.0004(5) 0.0042(5) 0.0043(5)
C38 0.0227(6) 0.0130(6) 0.0156(6) 0.0009(4) 0.0042(5) 0.0032(5)
C39 0.0206(6) 0.0221(7) 0.0175(6) -0.0014(5) 0.0031(5) 0.0026(5)
C40 0.0246(7) 0.0251(7) 0.0198(7) -0.0014(5) 0.0070(5) 0.0049(5)
N13 0.0389(7) 0.0253(6) 0.0209(6) -0.0033(5) 0.0039(5) 0.0039(5)
N14 0.0285(6) 0.0270(6) 0.0176(6) -0.0005(5) 0.0034(5) 0.0044(5)
C41 0.0336(8) 0.0309(8) 0.0222(7) -0.0031(6) 0.0096(6) 0.0068(6)
C42 0.0198(7) 0.0289(7) 0.0214(7) -0.0013(5) 0.0053(5) 0.0042(5)
C43 0.0189(6) 0.0163(6) 0.0175(6) 0.0010(5) 0.0035(5) 0.0029(5)
C44 0.0204(6) 0.0193(6) 0.0222(7) 0.0025(5) 0.0041(5) 0.0007(5)
C45 0.0283(7) 0.0220(7) 0.0234(7) 0.0001(5) -0.0015(6) -0.0022(6)
C46 0.0261(7) 0.0289(7) 0.0187(6) 0.0031(5) 0.0089(6) 0.0031(6)
C47 0.0193(6) 0.0231(7) 0.0213(7) 0.0017(5) 0.0059(5) 0.0008(5)
C48 0.0160(6) 0.0191(6) 0.0169(6) 0.0015(5) 0.0032(5) 0.0041(5)
C49 0.0217(7) 0.0261(7) 0.0199(7) 0.0016(5) 0.0053(5) -0.0030(5)
C50 0.0263(7) 0.0256(7) 0.0217(7) -0.0008(6) 0.0016(6) -0.0032(6)

loop_
_atom_type_symbol
_atom_type_description
_atom_type_scat_dispersion_real
_atom_type_scat_dispersion_imag
_atom_type_scat_source
C C 0.0033 0.0016 'International Tables Vol C Tables 4.2.6.8 and 6.1.1.4'
H H 0.0000 0.0000 'International Tables Vol C Tables 4.2.6.8 and 6.1.1.4'
N N 0.0061 0.0033 'International Tables Vol C Tables 4.2.6.8 and 6.1.1.4'
O O 0.0106 0.0060 'International Tables Vol C Tables 4.2.6.8 and 6.1.1.4'
S S 0.1246 0.1234 'International Tables Vol C Tables 4.2.6.8 and 6.1.1.4'

loop_
_geom_angle_atom_site_label_1
_geom_angle_atom_site_label_2
_geom_angle_atom_site_label_3
_geom_angle
O2 S1 O1 118.50(6)
O2 S1 N2 110.57(6)
O1 S1 N2 101.92(6)
O2 S1 C4 109.05(6)
O1 S1 C4 108.06(6)
N2 S1 C4 108.19(6)
C1 N1 H1NA 118.2(12)
C1 N1 H1NB 117.4(12)
H1NA N1 H1NB 116.0(17)
C7 N2 S1 127.42(9)
C7 N2 H2N 112.9(12)
S1 N2 H2N 113.2(12)
C8 N3 C7 114.99(12)
C7 N4 C10 115.05(12)
N1 C1 C6 120.87(12)
N1 C1 C2 120.70(12)
C6 C1 C2 118.39(12)
C3 C2 C1 120.55(12)
C3 C2 H2 119.7
C1 C2 H2 119.7
C2 C3 C4 120.02(12)
C2 C3 H3 120.0
C4 C3 H3 120.0
C5 C4 C3 120.36(12)
C5 C4 S1 120.99(10)
C3 C4 S1 118.49(10)
C6 C5 C4 119.56(12)
C6 C5 H5 120.2
C4 C5 H5 120.2
C5 C6 C1 121.10(12)
C5 C6 H6 119.4
C1 C6 H6 119.4
N4 C7 N3 127.74(12)
N4 C7 N2 119.40(12)
N3 C7 N2 112.84(11)
N3 C8 C9 123.09(14)
N3 C8 H8 118.5
C9 C8 H8 118.5
C8 C9 C10 116.49(13)
C8 C9 H9 121.8
C10 C9 H9 121.8
N4 C10 C9 122.60(13)
N4 C10 H10 118.7
C9 C10 H10 118.7
O4 S2 O3 117.70(6)
O4 S2 N6 110.75(6)
O3 S2 N6 102.82(6)
O4 S2 C14 107.53(6)
O3 S2 C14 109.73(6)
N6 S2 C14 107.95(6)
C11 N5 H5NA 118.7(13)
C11 N5 H5NB 119.1(15)
H5NA N5 H5NB 122(2)
C17 N6 S2 127.18(9)
C17 N6 H6N 119.3(14)
S2 N6 H6N 113.5(14)
C18 N7 C17 115.13(12)
C17 N8 C20 115.14(12)
N5 C11 C16 120.40(12)
N5 C11 C12 121.43(12)
C16 C11 C12 118.18(12)
C13 C12 C11 120.77(12)
C13 C12 H12 119.6
C11 C12 H12 119.6
C12 C13 C14 120.07(12)
C12 C13 H13 120.0
C14 C13 H13 120.0
C13 C14 C15 120.13(12)
C13 C14 S2 120.34(10)
C15 C14 S2 119.25(10)
C16 C15 C14 119.67(12)
C16 C15 H15 120.2
C14 C15 H15 120.2
C15 C16 C11 121.11(12)
C15 C16 H16 119.4
C11 C16 H16 119.4
N8 C17 N7 127.44(12)
N8 C17 N6 118.91(12)
N7 C17 N6 113.65(11)
N7 C18 C19 123.11(13)
N7 C18 H18 118.4
C19 C18 H18 118.4
C20 C19 C18 116.33(13)
C20 C19 H19 121.8
C18 C19 H19 121.8
N8 C20 C19 122.83(12)
N8 C20 H20 118.6
C19 C20 H20 118.6
C25 N9 C21 117.24(12)
C26 N10 C30 116.04(12)
N9 C21 C22 123.41(13)
N9 C21 H21 118.3
C22 C21 H21 118.3
C21 C22 C23 119.06(12)
C21 C22 H22 120.5
C23 C22 H22 120.5
C22 C23 C24 117.62(12)
C22 C23 C28 121.97(12)
C24 C23 C28 120.37(12)
C25 C24 C23 119.11(12)
C25 C24 H24 120.4
C23 C24 H24 120.4
N9 C25 C24 123.56(12)
N9 C25 H25 118.2
C24 C25 H25 118.2
N10 C26 C27 124.35(13)
N10 C26 H26 117.8
C27 C26 H26 117.8
C26 C27 C28 119.10(13)
C26 C27 H27 120.4
C28 C27 H27 120.4
C29 C28 C27 117.27(12)
C29 C28 C23 121.14(12)
C27 C28 C23 121.57(12)
C30 C29 C28 119.22(13)
C30 C29 H29 120.4
C28 C29 H29 120.4
N10 C30 C29 124.02(13)
N10 C30 H30 118.0
C29 C30 H30 118.0
C31 N11 C35 117.37(12)
C40 N12 C36 116.94(12)
N11 C31 C32 123.51(13)
N11 C31 H31 118.2
C32 C31 H31 118.2
C31 C32 C33 118.94(12)
C31 C32 H32 120.5
C33 C32 H32 120.5
C34 C33 C32 117.64(12)
C34 C33 C38 120.72(12)
C32 C33 C38 121.64(12)
C35 C34 C33 119.47(12)
C35 C34 H34 120.3
C33 C34 H34 120.3
N11 C35 C34 123.04(12)
N11 C35 H35 118.5
C34 C35 H35 118.5
N12 C36 C37 123.80(13)
N12 C36 H36 118.1
C37 C36 H36 118.1
C36 C37 C38 118.90(13)
C36 C37 H37 120.5
C38 C37 H37 120.5
C39 C38 C37 117.63(12)
C39 C38 C33 121.47(12)
C37 C38 C33 120.89(12)
C40 C39 C38 119.12(13)
C40 C39 H39 120.4
C38 C39 H39 120.4
N12 C40 C39 123.58(13)
N12 C40 H40 118.2
C39 C40 H40 118.2
C41 N13 C45 116.29(13)
C50 N14 C46 116.29(12)
N13 C41 C42 124.24(14)
N13 C41 H41 117.9
C42 C41 H41 117.9
C41 C42 C43 119.06(14)
C41 C42 H42 120.5
C43 C42 H42 120.5
C42 C43 C44 117.40(13)
C42 C43 C48 121.17(12)
C44 C43 C48 121.43(12)
C45 C44 C43 118.80(13)
C45 C44 H44 120.6
C43 C44 H44 120.6
N13 C45 C44 124.21(14)
N13 C45 H45 117.9
C44 C45 H45 117.9
N14 C46 C47 123.83(13)
N14 C46 H46 118.1
C47 C46 H46 118.1
C46 C47 C48 119.41(13)
C46 C47 H47 120.3
C48 C47 H47 120.3
C47 C48 C49 117.21(12)
C47 C48 C43 121.34(12)
C49 C48 C43 121.45(12)
C50 C49 C48 119.03(13)
C50 C49 H49 120.5
C48 C49 H49 120.5
N14 C50 C49 124.18(13)
N14 C50 H50 117.9
C49 C50 H50 117.9

loop_
_geom_bond_atom_site_label_1
_geom_bond_atom_site_label_2
_geom_bond_distance
S1 O2 1.4372(10)
S1 O1 1.4406(10)
S1 N2 1.6353(11)
S1 C4 1.7392(13)
N1 C1 1.3578(17)
N1 H1NA 0.865(19)
N1 H1NB 0.888(19)
N2 C7 1.3929(16)
N2 H2N 0.92(2)
N3 C8 1.3306(18)
N3 C7 1.3372(17)
N4 C7 1.3338(17)
N4 C10 1.3397(18)
C1 C6 1.4061(18)
C1 C2 1.4159(18)
C2 C3 1.3752(18)
C2 H2 0.9300
C3 C4 1.3998(18)
C3 H3 0.9300
C4 C5 1.3952(18)
C5 C6 1.3806(18)
C5 H5 0.9300
C6 H6 0.9300
C8 C9 1.379(2)
C8 H8 0.9300
C9 C10 1.381(2)
C9 H9 0.9300
C10 H10 0.9300
S2 O4 1.4412(10)
S2 O3 1.4403(10)
S2 N6 1.6299(11)
S2 C14 1.7351(13)
N5 C11 1.3567(18)
N5 H5NA 0.87(2)
N5 H5NB 0.85(2)
N6 C17 1.3886(17)
N6 H6N 0.87(2)
N7 C18 1.3336(18)
N7 C17 1.3430(17)
N8 C17 1.3362(17)
N8 C20 1.3444(17)
C11 C16 1.4074(18)
C11 C12 1.4110(18)
C12 C13 1.3733(19)
C12 H12 0.9300
C13 C14 1.3957(18)
C13 H13 0.9300
C14 C15 1.3983(17)
C15 C16 1.3750(18)
C15 H15 0.9300
C16 H16 0.9300
C18 C19 1.385(2)
C18 H18 0.9300
C19 C20 1.380(2)
C19 H19 0.9300
C20 H20 0.9300
N9 C25 1.3369(19)
N9 C21 1.3386(18)
N10 C26 1.3374(19)
N10 C30 1.3383(19)
C21 C22 1.3873(18)
C21 H21 0.9300
C22 C23 1.3945(18)
C22 H22 0.9300
C23 C24 1.3947(18)
C23 C28 1.4888(17)
C24 C25 1.3840(18)
C24 H24 0.9300
C25 H25 0.9300
C26 C27 1.3837(19)
C26 H26 0.9300
C27 C28 1.3928(18)
C27 H27 0.9300
C28 C29 1.3903(18)
C29 C30 1.3886(19)
C29 H29 0.9300
C30 H30 0.9300
N11 C31 1.3410(17)
N11 C35 1.3397(18)
N12 C40 1.3374(19)
N12 C36 1.3417(19)
C31 C32 1.3888(18)
C31 H31 0.9300
C32 C33 1.3951(18)
C32 H32 0.9300
C33 C34 1.3929(18)
C33 C38 1.4816(17)
C34 C35 1.3890(19)
C34 H34 0.9300
C35 H35 0.9300
C36 C37 1.3834(19)
C36 H36 0.9300
C37 C38 1.3996(19)
C37 H37 0.9300
C38 C39 1.3925(19)
C39 C40 1.3893(19)
C39 H39 0.9300
C40 H40 0.9300
N13 C41 1.331(2)
N13 C45 1.336(2)
N14 C50 1.3363(19)
N14 C46 1.339(2)
C41 C42 1.391(2)
C41 H41 0.9300
C42 C43 1.3896(19)
C42 H42 0.9300
C43 C44 1.3962(19)
C43 C48 1.4848(18)
C44 C45 1.390(2)
C44 H44 0.9300
C45 H45 0.9300
C46 C47 1.3865(19)
C46 H46 0.9300
C47 C48 1.3900(18)
C47 H47 0.9300
C48 C49 1.3948(19)
C49 C50 1.386(2)
C49 H49 0.9300
C50 H50 0.9300

loop_
_geom_hbond_atom_site_label_D
_geom_hbond_atom_site_label_H
_geom_hbond_atom_site_label_A
_geom_hbond_distance_DH
_geom_hbond_distance_HA
_geom_hbond_distance_DA
_geom_hbond_angle_DHA
_geom_hbond_site_symmetry_A
N1 H1NA N12 0.865(19) 2.12(2) 2.9871(17) 176.8(17) 1_554
N1 H1NB O4 0.888(19) 2.123(19) 2.9669(16) 158.6(16) 1_665
N2 H2N N11 0.92(2) 1.88(2) 2.8046(17) 176.4(18) .
N5 H5NA O2 0.87(2) 2.20(2) 3.0651(16) 171.3(18) .
N5 H5NB N14 0.85(2) 2.23(2) 3.0727(18) 171(2) .
C35 H35 N3 0.93 2.67 3.3379(18) 129.4 .

loop_
_geom_torsion_atom_site_label_1
_geom_torsion_atom_site_label_2
_geom_torsion_atom_site_label_3
_geom_torsion_atom_site_label_4
_geom_torsion
O2 S1 N2 C7 51.14(13)
O1 S1 N2 C7 178.02(11)
C4 S1 N2 C7 -68.22(13)
N1 C1 C2 C3 -177.63(12)
C6 C1 C2 C3 0.23(19)
C1 C2 C3 C4 0.32(19)
C2 C3 C4 C5 -0.58(19)
C2 C3 C4 S1 -176.08(10)
O2 S1 C4 C5 2.52(12)
O1 S1 C4 C5 -127.54(11)
N2 S1 C4 C5 122.84(11)
O2 S1 C4 C3 177.99(10)
O1 S1 C4 C3 47.93(12)
N2 S1 C4 C3 -61.69(11)
C3 C4 C5 C6 0.29(19)
S1 C4 C5 C6 175.68(10)
C4 C5 C6 C1 0.26(19)
N1 C1 C6 C5 177.33(12)
C2 C1 C6 C5 -0.52(19)
C10 N4 C7 N3 -0.2(2)
C10 N4 C7 N2 -178.58(12)
C8 N3 C7 N4 1.3(2)
C8 N3 C7 N2 179.78(13)
S1 N2 C7 N4 -16.98(18)
S1 N2 C7 N3 164.41(10)
C7 N3 C8 C9 -0.9(2)
N3 C8 C9 C10 -0.5(3)
C7 N4 C10 C9 -1.4(2)
C8 C9 C10 N4 1.8(2)
O4 S2 N6 C17 50.06(13)
O3 S2 N6 C17 176.64(11)
C14 S2 N6 C17 -67.41(13)
N5 C11 C12 C13 -177.20(12)
C16 C11 C12 C13 2.77(19)
C11 C12 C13 C14 -0.5(2)
C12 C13 C14 C15 -1.21(19)
C12 C13 C14 S2 -175.05(10)
O4 S2 C14 C13 -171.61(10)
O3 S2 C14 C13 59.26(12)
N6 S2 C14 C13 -52.08(12)
O4 S2 C14 C15 14.50(12)
O3 S2 C14 C15 -114.63(11)
N6 S2 C14 C15 134.03(10)
C13 C14 C15 C16 0.66(19)
S2 C14 C15 C16 174.57(10)
C14 C15 C16 C11 1.65(19)
N5 C11 C16 C15 176.64(12)
C12 C11 C16 C15 -3.33(19)
C20 N8 C17 N7 1.2(2)
C20 N8 C17 N6 -179.11(12)
C18 N7 C17 N8 -0.8(2)
C18 N7 C17 N6 179.41(12)
S2 N6 C17 N8 4.68(19)
S2 N6 C17 N7 -175.55(10)
C17 N7 C18 C19 -0.4(2)
N7 C18 C19 C20 1.2(2)
C17 N8 C20 C19 -0.2(2)
C18 C19 C20 N8 -0.8(2)
C25 N9 C21 C22 -0.1(2)
N9 C21 C22 C23 0.0(2)
C21 C22 C23 C24 0.22(19)
C21 C22 C23 C28 -177.79(12)
C22 C23 C24 C25 -0.39(19)
C28 C23 C24 C25 177.65(12)
C21 N9 C25 C24 -0.1(2)
C23 C24 C25 N9 0.3(2)
C30 N10 C26 C27 -0.5(2)
N10 C26 C27 C28 0.3(2)
C26 C27 C28 C29 0.3(2)
C26 C27 C28 C23 -178.26(13)
C22 C23 C28 C29 33.15(19)
C24 C23 C28 C29 -144.81(13)
C22 C23 C28 C27 -148.32(14)
C24 C23 C28 C27 33.72(19)
C27 C28 C29 C30 -0.7(2)
C23 C28 C29 C30 177.90(13)
C26 N10 C30 C29 0.1(2)
C28 C29 C30 N10 0.5(2)
C35 N11 C31 C32 -0.6(2)
N11 C31 C32 C33 -1.0(2)
C31 C32 C33 C34 1.6(2)
C31 C32 C33 C38 -177.38(13)
C32 C33 C34 C35 -0.9(2)
C38 C33 C34 C35 178.16(12)
C31 N11 C35 C34 1.4(2)
C33 C34 C35 N11 -0.7(2)
C40 N12 C36 C37 -1.2(2)
N12 C36 C37 C38 1.3(2)
C36 C37 C38 C39 -0.06(19)
C36 C37 C38 C33 -179.02(12)
C34 C33 C38 C39 -146.89(13)
C32 C33 C38 C39 32.08(19)
C34 C33 C38 C37 32.02(19)
C32 C33 C38 C37 -149.00(14)
C37 C38 C39 C40 -1.09(19)
C33 C38 C39 C40 177.86(12)
C36 N12 C40 C39 -0.1(2)
C38 C39 C40 N12 1.2(2)
C45 N13 C41 C42 0.4(2)
N13 C41 C42 C43 -0.9(2)
C41 C42 C43 C44 0.7(2)
C41 C42 C43 C48 -179.25(13)
C42 C43 C44 C45 -0.16(19)
C48 C43 C44 C45 179.83(12)
C41 N13 C45 C44 0.2(2)
C43 C44 C45 N13 -0.4(2)
C50 N14 C46 C47 0.8(2)
N14 C46 C47 C48 -1.4(2)
C46 C47 C48 C49 0.16(19)
C46 C47 C48 C43 -179.99(12)
C42 C43 C48 C47 148.78(14)
C44 C43 C48 C47 -31.21(19)
C42 C43 C48 C49 -31.38(19)
C44 C43 C48 C49 148.63(13)
C47 C48 C49 C50 1.55(19)
C43 C48 C49 C50 -178.30(12)
C46 N14 C50 C49 1.1(2)
C48 C49 C50 N14 -2.3(2)

loop_
_cod_related_entry_id
_cod_related_entry_database
_cod_related_entry_code
1 ChemSpider 30652515
